data_4071392
loop_
_publ_author_name
'Nikiforov, Grigory B.'
'Roesky, Herbert W.'
'Heisen, Burkhard C.'
'Oswald, Rainer B.'

_publ_section_title
;
 Formation of a Titanium Complex with a Ti&#xE5FB;CHAl2Structural Unit
 from LTiMe3and Trimethylaluminum&#x00A7;
;
_journal_issue 11
_journal_name_full Organometallics
_journal_page_first 2544
_journal_paper_doi 10.1021/om800144v
_journal_volume 27
_journal_year 2008
_chemical_formula_sum 'C36 H60 Al2 N2 Ti'
_chemical_formula_weight 622.72
_chemical_name_systematic
;
?
;
_space_group_IT_number 2
_symmetry_cell_setting triclinic
_symmetry_space_group_name_Hall '-P 1'
_symmetry_space_group_name_H-M 'P -1'
_atom_sites_solution_hydrogens geom
_atom_sites_solution_primary direct
_atom_sites_solution_secondary difmap
_audit_creation_method SHELXL-97
_cell_angle_alpha 87.45(3)
_cell_angle_beta 87.38(3)
_cell_angle_gamma 67.78(3)
_cell_formula_units_Z 2
_cell_length_a 9.772(2)
_cell_length_b 10.029(2)
_cell_length_c 20.808(4)
_cell_measurement_reflns_used 12382
_cell_measurement_temperature 100(2)
_cell_measurement_theta_max 60.816
_cell_measurement_theta_min 2.138
_cell_volume 1885.0(8)
_computing_cell_refinement 'Bruker SAINT (V. 7.12A, Siemens 2003)'
_computing_data_collection 'Proteum (version 1.40, Bruker 2002)'
_computing_data_reduction 'Bruker SAINT (V. 7.12A, Siemens 2003)'
_computing_molecular_graphics 'Bruker AXS SHELXTL (V. 6.12A)'
_computing_publication_material 'SHELXL-97 (Sheldrick, 1997)'
_computing_structure_refinement 'SHELXL-97 (Sheldrick, 1997)'
_computing_structure_solution 'SHELXS-97 (Sheldrick, 1990)'
_diffrn_ambient_temperature 100(2)
_diffrn_detector_area_resol_mean 5.602
_diffrn_measured_fraction_theta_full 0.900
_diffrn_measured_fraction_theta_max 0.900
_diffrn_measurement_device_type 'Bruker three circle diffractometer'
_diffrn_measurement_method 'omega scan'
_diffrn_radiation_monochromator 'mirror system'
_diffrn_radiation_source 'rotating anode'
_diffrn_radiation_type CuK\a
_diffrn_radiation_wavelength 1.54178
_diffrn_reflns_av_R_equivalents 0.0686
_diffrn_reflns_av_sigmaI/netI 0.0825
_diffrn_reflns_limit_h_max 11
_diffrn_reflns_limit_h_min -11
_diffrn_reflns_limit_k_max 11
_diffrn_reflns_limit_k_min -11
_diffrn_reflns_limit_l_max 23
_diffrn_reflns_limit_l_min -23
_diffrn_reflns_number 28002
_diffrn_reflns_theta_full 60.79
_diffrn_reflns_theta_max 60.79
_diffrn_reflns_theta_min 2.13
_diffrn_standards_decay_% 0
_diffrn_standards_interval_count 0
_diffrn_standards_interval_time 0
_diffrn_standards_number 0
_exptl_absorpt_coefficient_mu 2.542
_exptl_absorpt_correction_T_max 0.8834
_exptl_absorpt_correction_T_min 0.6303
_exptl_absorpt_correction_type multi-scan
_exptl_absorpt_process_details twinabs
_exptl_crystal_colour colorless
_exptl_crystal_density_diffrn 1.097
_exptl_crystal_density_method 'not measured'
_exptl_crystal_description block
_exptl_crystal_F_000 676
_exptl_crystal_size_max 0.20
_exptl_crystal_size_mid 0.15
_exptl_crystal_size_min 0.05
_refine_diff_density_max 0.398
_refine_diff_density_min -0.391
_refine_diff_density_rms 0.067
_refine_ls_extinction_method none
_refine_ls_goodness_of_fit_ref 1.050
_refine_ls_hydrogen_treatment mixed
_refine_ls_matrix_type full
_refine_ls_number_parameters 398
_refine_ls_number_reflns 18610
_refine_ls_number_restraints 6
_refine_ls_restrained_S_all 1.050
_refine_ls_R_factor_all 0.0656
_refine_ls_R_factor_gt 0.0497
_refine_ls_shift/su_max 0.001
_refine_ls_shift/su_mean 0.000
_refine_ls_structure_factor_coef Fsqd
_refine_ls_weighting_details 'calc w=1/[\s^2^(Fo^2^)+(0.0463P)^2^+0.8143P] where P=(Fo^2^+2Fc^2^)/3'
_refine_ls_weighting_scheme calc
_refine_ls_wR_factor_gt 0.1199
_refine_ls_wR_factor_ref 0.1311
_reflns_number_gt 4417
_reflns_number_total 5319
_reflns_threshold_expression >2sigma(I)
_cod_data_source_file om800144v-file004.cif
_cod_data_source_block structure2
_cod_original_cell_volume 1885.0(6)
_cod_original_sg_symbol_H-M P-1
_cod_database_code 4071392

loop_
_symmetry_equiv_pos_as_xyz
'x, y, z'
'-x, -y, -z'

loop_
_atom_site_label
_atom_site_type_symbol
_atom_site_fract_x
_atom_site_fract_y
_atom_site_fract_z
_atom_site_U_iso_or_equiv
_atom_site_adp_type
_atom_site_occupancy
_atom_site_symmetry_multiplicity
_atom_site_calc_flag
_atom_site_refinement_flags
Ti1 Ti 0.72220(5) 0.24761(5) 0.75011(2) 0.02075(13) Uani 1 1 d .
Al2 Al 0.35035(8) 0.36570(9) 0.69170(4) 0.0308(2) Uani 1 1 d .
Al3 Al 0.35727(9) 0.40532(9) 0.81733(4) 0.0300(2) Uani 1 1 d .
N4 N 0.8351(2) 0.1136(2) 0.67896(9) 0.0206(5) Uani 1 1 d .
N5 N 0.8362(2) 0.1201(2) 0.82240(9) 0.0204(5) Uani 1 1 d .
C6 C 0.9818(3) 0.0513(3) 0.68708(11) 0.0213(6) Uani 1 1 d .
C7 C 0.8485(3) 0.3153(3) 0.57005(12) 0.0291(7) Uani 1 1 d .
H7 H 0.8958 0.3021 0.6127 0.035 Uiso 1 1 calc R
C8 C 1.0478(2) 0.0399(3) 0.74748(12) 0.0220(6) Uani 1 1 d .
H8 H 1.1520 0.0139 0.7452 0.026 Uiso 1 1 calc R
C9 C 0.7678(2) 0.1995(3) 0.93552(11) 0.0204(6) Uani 1 1 d .
C10 C 0.7206(3) 0.1920(3) 0.50675(12) 0.0272(7) Uani 1 1 d .
H10 H 0.7182 0.2585 0.4724 0.033 Uiso 1 1 calc R
C11 C 0.7158(3) 0.0002(3) 0.60911(11) 0.0228(6) Uani 1 1 d .
C12 C 0.9845(3) 0.0608(3) 0.80997(11) 0.0212(6) Uani 1 1 d .
C13 C 0.7104(3) -0.1044(3) 0.66419(12) 0.0272(7) Uani 1 1 d .
H13 H 0.6912 -0.0503 0.7050 0.033 Uiso 1 1 calc R
C14 C 0.7118(3) 0.1753(3) 0.99625(11) 0.0238(7) Uani 1 1 d .
H14 H 0.7002 0.2413 1.0294 0.029 Uiso 1 1 calc R
C15 C 0.7769(3) 0.1057(3) 0.61644(11) 0.0216(6) Uani 1 1 d .
C16 C 0.7807(2) 0.1005(3) 0.88730(11) 0.0198(6) Uani 1 1 d .
C17 C 0.6635(3) -0.0084(3) 0.54871(12) 0.0287(7) Uani 1 1 d .
H17 H 0.6261 -0.0812 0.5418 0.034 Uiso 1 1 calc R
C18 C 0.7555(3) 0.4416(3) 0.74475(12) 0.0292(7) Uani 1 1 d .
H1A H 0.7273 0.4890 0.7862 0.044 Uiso 1 1 calc R
H1B H 0.6948 0.5045 0.7109 0.044 Uiso 1 1 calc R
H1C H 0.8601 0.4223 0.7346 0.044 Uiso 1 1 calc R
C19 C 0.7813(3) 0.2020(3) 0.56571(11) 0.0241(7) Uani 1 1 d .
C20 C 0.7399(3) -0.0184(3) 0.89946(11) 0.0217(6) Uani 1 1 d .
C21 C 0.6880(3) -0.0391(3) 0.96142(12) 0.0251(7) Uani 1 1 d .
H21 H 0.6626 -0.1206 0.9709 0.030 Uiso 1 1 calc R
C22 C 0.6650(3) 0.0870(3) 0.49840(12) 0.0287(7) Uani 1 1 d .
H22 H 0.6272 0.0798 0.4580 0.034 Uiso 1 1 calc R
C23 C 0.9685(3) 0.2991(3) 0.51696(12) 0.0366(8) Uani 1 1 d .
H2A H 0.9227 0.3212 0.4749 0.055 Uiso 1 1 calc R
H2B H 1.0415 0.1999 0.5180 0.055 Uiso 1 1 calc R
H2C H 1.0177 0.3658 0.5243 0.055 Uiso 1 1 calc R
C24 C 0.6731(3) 0.0578(3) 1.00901(12) 0.0252(7) Uani 1 1 d .
H24 H 0.6361 0.0434 1.0507 0.030 Uiso 1 1 calc R
C25 C 1.0895(3) 0.0096(3) 0.86536(11) 0.0282(7) Uani 1 1 d .
H2D H 1.0548 -0.0485 0.8961 0.042 Uiso 1 1 calc R
H2E H 1.0928 0.0931 0.8870 0.042 Uiso 1 1 calc R
H2F H 1.1887 -0.0489 0.8488 0.042 Uiso 1 1 calc R
C26 C 0.6098(3) -0.1492(3) 0.83980(12) 0.0326(7) Uani 1 1 d .
H2G H 0.5327 -0.0566 0.8277 0.049 Uiso 1 1 calc R
H2H H 0.5801 -0.1860 0.8803 0.049 Uiso 1 1 calc R
H2I H 0.6235 -0.2182 0.8059 0.049 Uiso 1 1 calc R
C27 C 0.7551(3) -0.1283(3) 0.84852(12) 0.0276(7) Uani 1 1 d .
H27 H 0.7825 -0.0907 0.8066 0.033 Uiso 1 1 calc R
C28 C 1.0862(3) -0.0146(3) 0.63159(11) 0.0269(7) Uani 1 1 d .
H2J H 1.1185 0.0582 0.6103 0.040 Uiso 1 1 calc R
H2K H 1.0357 -0.0497 0.6007 0.040 Uiso 1 1 calc R
H2L H 1.1725 -0.0952 0.6475 0.040 Uiso 1 1 calc R
C29 C 0.3392(3) 0.6081(3) 0.82288(13) 0.0389(8) Uani 1 1 d .
H2M H 0.3113 0.6398 0.8671 0.058 Uiso 1 1 calc R
H2N H 0.2632 0.6693 0.7937 0.058 Uiso 1 1 calc R
H2O H 0.4342 0.6153 0.8106 0.058 Uiso 1 1 calc R
C30 C 0.6721(3) 0.4693(3) 0.92715(13) 0.0369(8) Uani 1 1 d .
H3A H 0.6260 0.4788 0.9704 0.055 Uiso 1 1 calc R
H3B H 0.6018 0.4661 0.8957 0.055 Uiso 1 1 calc R
H3C H 0.7003 0.5519 0.9169 0.055 Uiso 1 1 calc R
C31 C 0.8106(3) 0.3295(3) 0.92471(12) 0.0251(7) Uani 1 1 d .
H31 H 0.8583 0.3240 0.8808 0.030 Uiso 1 1 calc R
C32 C 0.8804(3) -0.2735(3) 0.86463(13) 0.0358(8) Uani 1 1 d .
H3D H 0.8624 -0.3073 0.9079 0.054 Uiso 1 1 calc R
H3E H 0.9752 -0.2609 0.8630 0.054 Uiso 1 1 calc R
H3F H 0.8833 -0.3446 0.8332 0.054 Uiso 1 1 calc R
C33 C 0.9217(3) 0.3330(3) 0.97417(12) 0.0353(8) Uani 1 1 d .
H3G H 1.0047 0.2398 0.9756 0.053 Uiso 1 1 calc R
H3H H 0.8725 0.3525 1.0168 0.053 Uiso 1 1 calc R
H3I H 0.9584 0.4091 0.9616 0.053 Uiso 1 1 calc R
C34 C 0.3351(3) 0.2986(3) 0.89648(13) 0.0452(9) Uani 1 1 d .
H3J H 0.2486 0.3592 0.9218 0.068 Uiso 1 1 calc R
H3K H 0.4239 0.2730 0.9219 0.068 Uiso 1 1 calc R
H3L H 0.3218 0.2107 0.8850 0.068 Uiso 1 1 calc R
C35 C 0.5185(3) 0.2847(3) 0.75469(12) 0.0254(6) Uani 1 1 d .
H35 H 0.5186 0.1861 0.7644 0.030 Uiso 1 1 calc R
C36 C 0.1671(3) 0.4227(4) 0.76231(14) 0.0382(8) Uani 1 1 d D
H1 H 0.149(3) 0.330(2) 0.7679(10) 0.054(9) Uiso 1 1 d D
H2 H 0.108(2) 0.474(2) 0.7252(9) 0.046(9) Uiso 1 1 d D
H3 H 0.116(2) 0.478(2) 0.8013(9) 0.047(9) Uiso 1 1 d D
C37 C 0.5864(3) -0.1607(3) 0.65888(12) 0.0304(7) Uani 1 1 d .
H3O H 0.6069 -0.2227 0.6217 0.046 Uiso 1 1 calc R
H3P H 0.4921 -0.0793 0.6534 0.046 Uiso 1 1 calc R
H3Q H 0.5805 -0.2163 0.6981 0.046 Uiso 1 1 calc R
C38 C 0.8591(3) -0.2325(3) 0.67076(13) 0.0363(8) Uani 1 1 d .
H3R H 0.8859 -0.2832 0.6301 0.055 Uiso 1 1 calc R
H3S H 0.8500 -0.2988 0.7052 0.055 Uiso 1 1 calc R
H3T H 0.9359 -0.1971 0.6812 0.055 Uiso 1 1 calc R
C39 C 0.3036(3) 0.2292(3) 0.64036(14) 0.0502(9) Uani 1 1 d .
H3U H 0.3812 0.1903 0.6070 0.075 Uiso 1 1 calc R
H3V H 0.2084 0.2792 0.6200 0.075 Uiso 1 1 calc R
H3W H 0.2980 0.1503 0.6684 0.075 Uiso 1 1 calc R
C40 C 0.7302(3) 0.4690(3) 0.56571(13) 0.0414(8) Uani 1 1 d .
H4A H 0.6560 0.4816 0.6006 0.062 Uiso 1 1 calc R
H4B H 0.6823 0.4843 0.5242 0.062 Uiso 1 1 calc R
H4C H 0.7771 0.5390 0.5696 0.062 Uiso 1 1 calc R
C41 C 0.3396(3) 0.5461(3) 0.64667(13) 0.0463(9) Uani 1 1 d .
H4D H 0.2366 0.6040 0.6367 0.069 Uiso 1 1 calc R
H4E H 0.3996 0.5236 0.6066 0.069 Uiso 1 1 calc R
H4F H 0.3774 0.6003 0.6743 0.069 Uiso 1 1 calc R

loop_
_atom_site_aniso_label
_atom_site_aniso_U_11
_atom_site_aniso_U_22
_atom_site_aniso_U_33
_atom_site_aniso_U_23
_atom_site_aniso_U_13
_atom_site_aniso_U_12
Ti1 0.0216(3) 0.0197(3) 0.0206(2) 0.0001(3) -0.0011(2) -0.0074(2)
Al2 0.0258(5) 0.0318(6) 0.0322(5) -0.0017(4) -0.0045(4) -0.0077(4)
Al3 0.0250(5) 0.0300(6) 0.0316(5) -0.0015(4) 0.0020(4) -0.0068(4)
N4 0.0199(12) 0.0203(14) 0.0207(11) 0.0029(11) -0.0022(9) -0.0069(11)
N5 0.0191(12) 0.0213(14) 0.0211(11) -0.0032(11) 0.0000(9) -0.0076(11)
C6 0.0227(16) 0.0173(17) 0.0265(15) -0.0016(14) 0.0025(12) -0.0108(13)
C7 0.0345(18) 0.030(2) 0.0221(14) 0.0019(15) -0.0006(12) -0.0118(16)
C8 0.0170(14) 0.0261(17) 0.0242(14) -0.0028(14) 0.0003(12) -0.0093(12)
C9 0.0144(14) 0.0219(17) 0.0217(14) -0.0010(15) -0.0041(11) -0.0027(13)
C10 0.0268(16) 0.033(2) 0.0219(15) 0.0073(14) -0.0017(12) -0.0118(15)
C11 0.0193(15) 0.0243(18) 0.0220(14) 0.0004(14) 0.0016(12) -0.0056(14)
C12 0.0258(16) 0.0164(17) 0.0247(15) -0.0004(14) -0.0035(12) -0.0115(13)
C13 0.0290(17) 0.0277(19) 0.0250(15) -0.0031(14) -0.0018(12) -0.0105(15)
C14 0.0247(15) 0.0242(19) 0.0212(14) -0.0049(14) -0.0019(12) -0.0070(15)
C15 0.0151(14) 0.0247(18) 0.0202(14) -0.0020(14) 0.0005(11) -0.0019(13)
C16 0.0153(14) 0.0228(18) 0.0182(14) 0.0042(14) -0.0022(11) -0.0040(13)
C17 0.0269(16) 0.0320(19) 0.0294(16) -0.0022(16) -0.0015(13) -0.0133(15)
C18 0.0339(16) 0.0268(18) 0.0302(14) 0.0013(15) -0.0041(13) -0.0150(14)
C19 0.0240(16) 0.0292(19) 0.0200(14) -0.0020(15) 0.0025(12) -0.0112(14)
C20 0.0201(15) 0.0206(17) 0.0222(14) -0.0028(14) -0.0017(11) -0.0048(13)
C21 0.0212(15) 0.0255(18) 0.0295(16) 0.0063(15) -0.0036(12) -0.0103(14)
C22 0.0244(16) 0.042(2) 0.0211(15) -0.0056(16) 0.0035(12) -0.0135(15)
C23 0.0436(18) 0.042(2) 0.0287(15) 0.0020(16) 0.0017(14) -0.0219(17)
C24 0.0215(15) 0.031(2) 0.0221(14) 0.0003(15) -0.0007(12) -0.0092(15)
C25 0.0233(15) 0.035(2) 0.0256(14) -0.0012(15) -0.0030(12) -0.0094(14)
C26 0.0374(18) 0.0298(19) 0.0332(16) -0.0001(15) -0.0009(13) -0.0159(16)
C27 0.0332(17) 0.0211(18) 0.0303(16) 0.0035(15) 0.0009(13) -0.0131(15)
C28 0.0259(15) 0.0331(19) 0.0228(14) -0.0013(14) -0.0009(12) -0.0124(14)
C29 0.0333(17) 0.034(2) 0.0434(17) -0.0105(16) -0.0073(14) -0.0036(15)
C30 0.0407(19) 0.028(2) 0.0448(18) -0.0036(16) -0.0023(14) -0.0159(16)
C31 0.0248(16) 0.0235(19) 0.0275(15) -0.0022(14) -0.0004(12) -0.0094(15)
C32 0.0312(17) 0.030(2) 0.0448(17) -0.0064(16) 0.0013(14) -0.0095(16)
C33 0.0364(17) 0.036(2) 0.0378(17) -0.0056(16) -0.0044(13) -0.0176(16)
C34 0.0370(19) 0.055(2) 0.0405(17) 0.0013(17) 0.0076(14) -0.0154(17)
C35 0.0301(15) 0.0215(17) 0.0271(14) -0.0018(14) -0.0008(12) -0.0125(13)
C36 0.0270(18) 0.040(2) 0.041(2) -0.0045(18) -0.0052(14) -0.0040(16)
C37 0.0380(17) 0.0261(18) 0.0315(16) 0.0030(15) -0.0009(13) -0.0174(15)
C38 0.0333(18) 0.031(2) 0.0474(18) -0.0001(16) -0.0086(14) -0.0142(16)
C39 0.0392(19) 0.048(2) 0.056(2) -0.0147(18) -0.0144(15) -0.0058(17)
C40 0.052(2) 0.035(2) 0.0368(17) 0.0001(16) -0.0004(15) -0.0167(18)
C41 0.0397(19) 0.046(2) 0.0460(18) 0.0119(18) -0.0062(15) -0.0089(17)

loop_
_atom_type_symbol
_atom_type_description
_atom_type_scat_dispersion_real
_atom_type_scat_dispersion_imag
_atom_type_scat_source
C C 0.0181 0.0091 'International Tables Vol C Tables 4.2.6.8 and 6.1.1.4'
H H 0.0000 0.0000 'International Tables Vol C Tables 4.2.6.8 and 6.1.1.4'
Al Al 0.2130 0.2455 'International Tables Vol C Tables 4.2.6.8 and 6.1.1.4'
Ti Ti 0.2191 1.8069 'International Tables Vol C Tables 4.2.6.8 and 6.1.1.4'
N N 0.0311 0.0180 'International Tables Vol C Tables 4.2.6.8 and 6.1.1.4'

loop_
_geom_angle_atom_site_label_1
_geom_angle_atom_site_label_2
_geom_angle_atom_site_label_3
_geom_angle
C35 Ti1 N5 114.09(10)
C35 Ti1 N4 114.12(10)
N5 Ti1 N4 95.41(8)
C35 Ti1 C18 109.90(11)
N5 Ti1 C18 110.59(10)
N4 Ti1 C18 112.08(9)
C39 Al2 C41 115.86(13)
C39 Al2 C35 118.17(12)
C41 Al2 C35 114.26(12)
C39 Al2 C36 100.29(12)
C41 Al2 C36 106.78(13)
C35 Al2 C36 97.64(10)
C39 Al2 Al3 134.90(10)
C41 Al2 Al3 106.92(10)
C35 Al2 Al3 49.09(7)
C36 Al2 Al3 52.08(8)
C34 Al3 C29 119.32(13)
C34 Al3 C35 113.86(12)
C29 Al3 C35 114.92(11)
C34 Al3 C36 103.39(12)
C29 Al3 C36 103.34(13)
C35 Al3 C36 97.93(11)
C34 Al3 Al2 134.49(10)
C29 Al3 Al2 104.69(9)
C35 Al3 Al2 49.21(8)
C36 Al3 Al2 52.28(8)
C6 N4 C15 118.88(19)
C6 N4 Ti1 114.30(16)
C15 N4 Ti1 125.38(16)
C12 N5 C16 118.2(2)
C12 N5 Ti1 113.65(15)
C16 N5 Ti1 127.62(15)
N4 C6 C8 123.2(2)
N4 C6 C28 120.9(2)
C8 C6 C28 115.8(2)
C19 C7 C40 111.7(2)
C19 C7 C23 111.6(2)
C40 C7 C23 109.0(2)
C12 C8 C6 130.6(2)
C14 C9 C16 117.5(2)
C14 C9 C31 119.0(2)
C16 C9 C31 123.5(2)
C22 C10 C19 120.7(3)
C17 C11 C15 117.4(2)
C17 C11 C13 120.6(2)
C15 C11 C13 122.0(2)
N5 C12 C8 123.3(2)
N5 C12 C25 119.7(2)
C8 C12 C25 117.0(2)
C37 C13 C11 113.6(2)
C37 C13 C38 109.5(2)
C11 C13 C38 111.9(2)
C24 C14 C9 121.5(2)
C19 C15 C11 121.8(2)
C19 C15 N4 120.2(2)
C11 C15 N4 118.0(2)
C20 C16 C9 121.5(2)
C20 C16 N5 117.9(2)
C9 C16 N5 120.6(2)
C22 C17 C11 121.5(3)
C15 C19 C10 117.9(2)
C15 C19 C7 124.4(2)
C10 C19 C7 117.7(2)
C21 C20 C16 118.4(2)
C21 C20 C27 119.0(2)
C16 C20 C27 122.6(2)
C24 C21 C20 120.7(2)
C10 C22 C17 120.4(2)
C14 C24 C21 120.3(2)
C20 C27 C26 112.1(2)
C20 C27 C32 110.8(2)
C26 C27 C32 110.7(2)
C9 C31 C30 110.3(2)
C9 C31 C33 112.0(2)
C30 C31 C33 109.9(2)
Ti1 C35 Al3 130.29(13)
Ti1 C35 Al2 134.66(13)
Al3 C35 Al2 81.70(9)
Al3 C36 Al2 75.64(10)

loop_
_geom_bond_atom_site_label_1
_geom_bond_atom_site_label_2
_geom_bond_distance
Ti1 C35 1.880(2)
Ti1 N5 2.011(2)
Ti1 N4 2.030(2)
Ti1 C18 2.088(2)
Al2 C39 1.967(3)
Al2 C41 1.969(3)
Al2 C35 2.042(3)
Al2 C36 2.180(3)
Al2 Al3 2.6693(12)
Al3 C34 1.972(3)
Al3 C29 1.982(3)
Al3 C35 2.039(3)
Al3 C36 2.174(3)
N4 C6 1.346(3)
N4 C15 1.460(3)
N5 C12 1.359(3)
N5 C16 1.465(3)
C6 C8 1.419(3)
C6 C28 1.504(3)
C7 C19 1.519(4)
C7 C40 1.540(4)
C7 C23 1.541(3)
C8 C12 1.404(3)
C9 C14 1.402(3)
C9 C16 1.411(3)
C9 C31 1.518(3)
C10 C22 1.375(3)
C10 C19 1.411(3)
C11 C17 1.396(3)
C11 C15 1.414(3)
C11 C13 1.532(3)
C12 C25 1.517(3)
C13 C37 1.528(3)
C13 C38 1.540(4)
C14 C24 1.379(3)
C15 C19 1.409(3)
C16 C20 1.403(3)
C17 C22 1.390(3)
C20 C21 1.400(3)
C20 C27 1.525(3)
C21 C24 1.383(3)
C26 C27 1.531(3)
C27 C32 1.542(4)
C30 C31 1.537(4)
C31 C33 1.540(3)

loop_
_geom_torsion_atom_site_label_1
_geom_torsion_atom_site_label_2
_geom_torsion_atom_site_label_3
_geom_torsion_atom_site_label_4
_geom_torsion
C39 Al2 Al3 C34 6.72(19)
C41 Al2 Al3 C34 167.93(15)
C35 Al2 Al3 C34 -84.33(16)
C36 Al2 Al3 C34 69.56(17)
C39 Al2 Al3 C29 -158.51(15)
C41 Al2 Al3 C29 2.70(13)
C35 Al2 Al3 C29 110.44(13)
C36 Al2 Al3 C29 -95.67(15)
C39 Al2 Al3 C35 91.05(16)
C41 Al2 Al3 C35 -107.74(14)
C36 Al2 Al3 C35 153.89(15)
C39 Al2 Al3 C36 -62.84(17)
C41 Al2 Al3 C36 98.37(15)
C35 Al2 Al3 C36 -153.89(15)
C35 Ti1 N4 C6 -160.36(17)
N5 Ti1 N4 C6 -40.92(17)
C18 Ti1 N4 C6 73.89(19)
C35 Ti1 N4 C15 33.6(2)
N5 Ti1 N4 C15 153.03(19)
C18 Ti1 N4 C15 -92.2(2)
C35 Ti1 N5 C12 162.34(17)
N4 Ti1 N5 C12 42.87(17)
C18 Ti1 N5 C12 -73.16(18)
C35 Ti1 N5 C16 -26.0(2)
N4 Ti1 N5 C16 -145.44(19)
C18 Ti1 N5 C16 98.5(2)
C15 N4 C6 C8 -173.3(2)
Ti1 N4 C6 C8 19.7(3)
C15 N4 C6 C28 5.1(3)
Ti1 N4 C6 C28 -161.90(18)
N4 C6 C8 C12 13.5(4)
C28 C6 C8 C12 -165.0(2)
C16 N5 C12 C8 163.3(2)
Ti1 N5 C12 C8 -24.2(3)
C16 N5 C12 C25 -15.0(3)
Ti1 N5 C12 C25 157.57(18)
C6 C8 C12 N5 -10.8(4)
C6 C8 C12 C25 167.4(3)
C17 C11 C13 C37 -27.5(3)
C15 C11 C13 C37 154.2(2)
C17 C11 C13 C38 97.0(3)
C15 C11 C13 C38 -81.2(3)
C16 C9 C14 C24 1.2(4)
C31 C9 C14 C24 -179.1(2)
C17 C11 C15 C19 1.9(4)
C13 C11 C15 C19 -179.8(2)
C17 C11 C15 N4 -178.6(2)
C13 C11 C15 N4 -0.3(3)
C6 N4 C15 C19 -81.1(3)
Ti1 N4 C15 C19 84.4(2)
C6 N4 C15 C11 99.4(3)
Ti1 N4 C15 C11 -95.1(2)
C14 C9 C16 C20 -0.4(3)
C31 C9 C16 C20 179.9(2)
C14 C9 C16 N5 179.1(2)
C31 C9 C16 N5 -0.6(4)
C12 N5 C16 C20 -91.7(3)
Ti1 N5 C16 C20 96.9(3)
C12 N5 C16 C9 88.8(3)
Ti1 N5 C16 C9 -82.6(3)
C15 C11 C17 C22 -2.9(4)
C13 C11 C17 C22 178.8(2)
C11 C15 C19 C10 0.9(4)
N4 C15 C19 C10 -178.6(2)
C11 C15 C19 C7 -178.5(2)
N4 C15 C19 C7 2.0(4)
C22 C10 C19 C15 -2.9(4)
C22 C10 C19 C7 176.6(2)
C40 C7 C19 C15 -113.5(3)
C23 C7 C19 C15 124.1(3)
C40 C7 C19 C10 67.1(3)
C23 C7 C19 C10 -55.3(3)
C9 C16 C20 C21 -1.1(4)
N5 C16 C20 C21 179.4(2)
C9 C16 C20 C27 -179.0(2)
N5 C16 C20 C27 1.6(3)
C16 C20 C21 C24 1.8(4)
C27 C20 C21 C24 179.8(2)
C19 C10 C22 C17 2.0(4)
C11 C17 C22 C10 1.0(4)
C9 C14 C24 C21 -0.5(4)
C20 C21 C24 C14 -1.1(4)
C21 C20 C27 C26 55.6(3)
C16 C20 C27 C26 -126.6(3)
C21 C20 C27 C32 -68.6(3)
C16 C20 C27 C32 109.3(3)
C14 C9 C31 C30 -68.1(3)
C16 C9 C31 C30 111.6(3)
C14 C9 C31 C33 54.7(3)
C16 C9 C31 C33 -125.6(2)
N5 Ti1 C35 Al3 69.99(19)
N4 Ti1 C35 Al3 178.25(14)
C18 Ti1 C35 Al3 -54.9(2)
N5 Ti1 C35 Al2 -165.14(16)
N4 Ti1 C35 Al2 -56.9(2)
C18 Ti1 C35 Al2 70.0(2)
C34 Al3 C35 Ti1 -87.1(2)
C29 Al3 C35 Ti1 55.7(2)
C36 Al3 C35 Ti1 164.43(18)
Al2 Al3 C35 Ti1 143.9(2)
C34 Al3 C35 Al2 129.08(11)
C29 Al3 C35 Al2 -88.18(12)
C36 Al3 C35 Al2 20.58(12)
C39 Al2 C35 Ti1 92.7(2)
C41 Al2 C35 Ti1 -48.9(2)
C36 Al2 C35 Ti1 -161.27(19)
Al3 Al2 C35 Ti1 -140.8(2)
C39 Al2 C35 Al3 -126.55(12)
C41 Al2 C35 Al3 91.83(12)
C36 Al2 C35 Al3 -20.51(12)
C34 Al3 C36 Al2 -136.59(12)
C29 Al3 C36 Al2 98.40(11)
C35 Al3 C36 Al2 -19.66(11)
C39 Al2 C36 Al3 140.17(12)
C41 Al2 C36 Al3 -98.65(13)
C35 Al2 C36 Al3 19.61(11)
